data_4088084
loop_
_publ_author_name
'Bienfait, Andr\'e M.'
'Wolf, Benjamin M.'
'T\"ornroos, Karl W.'
'Anwander, Reiner'

_publ_section_title
;
 Ln(II)/Pb(II)--Ln(III)/Pb(0) Redox Approach toward Rare-Earth-Metal
 Half-Sandwich Complexes
;
_journal_issue 24
_journal_name_full Organometallics
_journal_page_first 5734
_journal_paper_doi 10.1021/acs.organomet.5b00837
_journal_volume 34
_journal_year 2015
_chemical_formula_moiety 'C43 H71 Cl4 O3 Sm3'
_chemical_formula_sum 'C43 H71 Cl4 O3 Sm3'
_chemical_formula_weight 1228.84
_space_group_crystal_system monoclinic
_space_group_IT_number 14
_space_group_name_Hall '-P 2yn'
_space_group_name_H-M_alt 'P 1 21/n 1'
_atom_sites_solution_hydrogens mixed
_audit_creation_method SHELXL-2014/7
_cell_angle_alpha 90
_cell_angle_beta 91.1460(10)
_cell_angle_gamma 90
_cell_formula_units_Z 4
_cell_length_a 12.6202(6)
_cell_length_b 19.9665(10)
_cell_length_c 18.6483(10)
_cell_measurement_reflns_used 9886
_cell_measurement_temperature 103(2)
_cell_measurement_theta_max 32.09
_cell_measurement_theta_min 2.22
_cell_volume 4698.1(4)
_computing_cell_refinement 'Bruker SAINT'
_computing_data_collection 'Bruker APEX2'
_computing_data_reduction 'Bruker SAINT'
_computing_structure_refinement 'SHELXL-2014/7 (Sheldrick, 2014)'
_diffrn_ambient_temperature 103(2)
_diffrn_measured_fraction_theta_full 1.000
_diffrn_measured_fraction_theta_max 0.999
_diffrn_measurement_device_type 'Bruker APEX-II CCD'
_diffrn_measurement_method '\w scans'
_diffrn_radiation_type MoK\a
_diffrn_radiation_wavelength 0.71073
_diffrn_reflns_av_R_equivalents 0.0345
_diffrn_reflns_av_unetI/netI 0.0232
_diffrn_reflns_Laue_measured_fraction_full 1.000
_diffrn_reflns_Laue_measured_fraction_max 0.999
_diffrn_reflns_limit_h_max 18
_diffrn_reflns_limit_h_min -18
_diffrn_reflns_limit_k_max 29
_diffrn_reflns_limit_k_min -29
_diffrn_reflns_limit_l_max 27
_diffrn_reflns_limit_l_min -27
_diffrn_reflns_number 89483
_diffrn_reflns_point_group_measured_fraction_full 1.000
_diffrn_reflns_point_group_measured_fraction_max 0.999
_diffrn_reflns_theta_full 25.242
_diffrn_reflns_theta_max 32.143
_diffrn_reflns_theta_min 1.909
_diffrn_source 'rotating anode'
_exptl_absorpt_coefficient_mu 3.963
_exptl_absorpt_correction_T_max 0.92652
_exptl_absorpt_correction_T_min 0.81023
_exptl_absorpt_correction_type numerical
_exptl_absorpt_process_details SADABS-2014/3
_exptl_crystal_colour orange-brown
_exptl_crystal_density_diffrn 1.737
_exptl_crystal_description 'irregular prism'
_exptl_crystal_F_000 2428
_exptl_crystal_size_max 0.273
_exptl_crystal_size_mid 0.14
_exptl_crystal_size_min 0.03
_exptl_transmission_factor_max 0.9791
_exptl_transmission_factor_min 0.7867
_refine_diff_density_max 2.277
_refine_diff_density_min -0.804
_refine_diff_density_rms 0.128
_refine_ls_extinction_method none
_refine_ls_goodness_of_fit_ref 1.072
_refine_ls_hydrogen_treatment mixed
_refine_ls_matrix_type full
_refine_ls_number_parameters 501
_refine_ls_number_reflns 16495
_refine_ls_number_restraints 2
_refine_ls_restrained_S_all 1.072
_refine_ls_R_factor_all 0.0325
_refine_ls_R_factor_gt 0.0266
_refine_ls_shift/su_max 0.004
_refine_ls_shift/su_mean 0.000
_refine_ls_structure_factor_coef Fsqd
_refine_ls_weighting_details 'w=1/[\s^2^(Fo^2^)+(0.0249P)^2^+8.6498P] where P=(Fo^2^+2Fc^2^)/3'
_refine_ls_weighting_scheme calc
_refine_ls_wR_factor_gt 0.0602
_refine_ls_wR_factor_ref 0.0625
_reflns_Friedel_coverage 0.000
_reflns_number_gt 14741
_reflns_number_total 16495
_reflns_threshold_expression 'I > 2\s(I)'
_cod_data_source_file om5b00837_si_002.cif
_cod_data_source_block Compound9
_cod_original_sg_symbol_H-M 'P 21/n'
_cod_database_code 4088084
_shelx_shelxl_version_number 2014/7
_shelx_space_group_comment
;
The symmetry employed for this shelxl refinement is uniquely defined
by the following loop, which should always be used as a source of
symmetry information in preference to the above space-group names.
They are only intended as comments.
;

loop_
_space_group_symop_operation_xyz
'x, y, z'
'-x+1/2, y+1/2, -z+1/2'
'-x, -y, -z'
'x-1/2, -y-1/2, z-1/2'

loop_
_atom_site_label
_atom_site_type_symbol
_atom_site_fract_x
_atom_site_fract_y
_atom_site_fract_z
_atom_site_U_iso_or_equiv
_atom_site_adp_type
_atom_site_occupancy
_atom_site_site_symmetry_order
_atom_site_calc_flag
_atom_site_refinement_flags_posn
_atom_site_refinement_flags_adp
Sm1 Sm 0.25624(2) 0.30067(2) 0.66672(2) 0.01202(3) Uani 1 1 d . .
Sm2 Sm 0.48653(2) 0.20862(2) 0.74122(2) 0.01243(3) Uani 1 1 d . .
Sm3 Sm 0.47557(2) 0.39683(2) 0.75635(2) 0.01299(3) Uani 1 1 d . .
Cl1 Cl 0.27529(4) 0.43534(3) 0.70659(3) 0.01821(10) Uani 1 1 d . .
Cl2 Cl 0.33493(4) 0.29587(2) 0.81412(3) 0.01325(9) Uani 1 1 d . .
Cl3 Cl 0.60567(5) 0.30150(3) 0.82211(3) 0.01990(10) Uani 1 1 d . .
Cl4 Cl 0.28787(4) 0.16355(3) 0.69152(3) 0.01782(10) Uani 1 1 d . .
O1 O 0.40814(15) 0.44159(9) 0.87386(10) 0.0234(4) Uani 1 1 d . .
O2 O 0.43501(15) 0.14976(9) 0.85265(9) 0.0198(3) Uani 1 1 d . .
O3 O 0.09987(14) 0.29298(9) 0.74936(10) 0.0194(3) Uani 1 1 d . .
C1 C 0.2496(2) 0.29761(13) 0.51924(13) 0.0212(5) Uani 1 1 d . .
C2 C 0.20786(19) 0.36035(12) 0.53884(12) 0.0182(4) Uani 1 1 d . .
C3 C 0.2525(3) 0.42740(15) 0.51952(16) 0.0326(7) Uani 1 1 d . .
H3 H 0.3289 0.4232 0.5122 0.049 Uiso 1 1 calc R U
H1 H 0.2399 0.4592 0.5585 0.049 Uiso 1 1 calc R U
H2 H 0.2179 0.4436 0.4753 0.049 Uiso 1 1 calc R U
C4 C 0.10980(18) 0.34918(11) 0.57306(12) 0.0154(4) Uani 1 1 d . .
C5 C 0.09195(19) 0.27903(12) 0.57423(13) 0.0180(4) Uani 1 1 d . .
C6 C -0.0044(2) 0.24365(16) 0.60312(16) 0.0304(6) Uani 1 1 d . .
H4 H -0.0464 0.2250 0.5632 0.046 Uiso 1 1 calc R U
H6 H -0.0476 0.2757 0.6296 0.046 Uiso 1 1 calc R U
H5 H 0.0185 0.2074 0.6353 0.046 Uiso 1 1 calc R U
C7 C 0.1782(2) 0.24717(12) 0.54132(13) 0.0205(5) Uani 1 1 d . .
C8 C 0.1850(3) 0.17375(14) 0.52408(17) 0.0353(7) Uani 1 1 d . .
H8 H 0.1572 0.1659 0.4754 0.053 Uiso 1 1 calc R U
H9 H 0.1430 0.1483 0.5583 0.053 Uiso 1 1 calc R U
H7 H 0.2591 0.1592 0.5273 0.053 Uiso 1 1 calc R U
C9 C 0.0364(2) 0.40397(14) 0.59665(15) 0.0257(5) Uani 1 1 d . .
H12 H -0.0260 0.3841 0.6188 0.039 Uiso 1 1 calc R U
H11 H 0.0140 0.4307 0.5550 0.039 Uiso 1 1 calc R U
H10 H 0.0733 0.4328 0.6316 0.039 Uiso 1 1 calc R U
C10 C 0.3466(3) 0.2856(2) 0.47599(16) 0.0386(8) Uani 1 1 d . .
H13 H 0.3272 0.2852 0.4249 0.058 Uiso 1 1 calc R U
H14 H 0.3779 0.2423 0.4894 0.058 Uiso 1 1 calc R U
H15 H 0.3982 0.3213 0.4855 0.058 Uiso 1 1 calc R U
C11 C 0.6351(2) 0.11108(14) 0.75035(15) 0.0268(5) Uani 1 1 d . .
C12 C 0.6880(2) 0.16443(14) 0.71791(17) 0.0279(6) Uani 1 1 d . .
C13 C 0.7854(2) 0.19873(18) 0.7497(2) 0.0424(9) Uani 1 1 d . .
H18 H 0.7683 0.2178 0.7965 0.064 Uiso 1 1 calc R U
H17 H 0.8079 0.2346 0.7176 0.064 Uiso 1 1 calc R U
H16 H 0.8427 0.1660 0.7556 0.064 Uiso 1 1 calc R U
C14 C 0.6442(2) 0.17379(13) 0.64965(16) 0.0266(6) Uani 1 1 d . .
C15 C 0.6827(3) 0.22161(17) 0.5925(2) 0.0409(8) Uani 1 1 d . .
H21 H 0.7336 0.1985 0.5621 0.061 Uiso 1 1 calc R U
H20 H 0.7172 0.2602 0.6155 0.061 Uiso 1 1 calc R U
H19 H 0.6223 0.2369 0.5631 0.061 Uiso 1 1 calc R U
C16 C 0.5627(2) 0.12704(14) 0.63806(14) 0.0236(5) Uani 1 1 d . .
C17 C 0.4999(3) 0.1141(2) 0.57027(17) 0.0412(8) Uani 1 1 d . .
H23 H 0.4939 0.1557 0.5425 0.062 Uiso 1 1 calc R U
H24 H 0.4289 0.0982 0.5822 0.062 Uiso 1 1 calc R U
H22 H 0.5358 0.0800 0.5418 0.062 Uiso 1 1 calc R U
C18 C 0.5563(2) 0.08660(13) 0.70142(16) 0.0249(5) Uani 1 1 d . .
C19 C 0.4876(3) 0.02578(15) 0.7100(2) 0.0383(7) Uani 1 1 d . .
H27 H 0.4906 0.0111 0.7602 0.057 Uiso 1 1 calc R U
H26 H 0.5132 -0.0103 0.6792 0.057 Uiso 1 1 calc R U
H25 H 0.4143 0.0368 0.6964 0.057 Uiso 1 1 calc R U
C20 C 0.6640(3) 0.08281(18) 0.82355(18) 0.0385(7) Uani 1 1 d . .
H29 H 0.7322 0.0595 0.8213 0.058 Uiso 1 1 calc R U
H28 H 0.6091 0.0512 0.8383 0.058 Uiso 1 1 calc R U
H30 H 0.6694 0.1194 0.8585 0.058 Uiso 1 1 calc R U
C21 C 0.4354(3) 0.40946(16) 0.94132(15) 0.0329(6) Uani 1 1 d . .
H38 H 0.4909 0.4352 0.9675 0.039 Uiso 1 1 calc R U
H37 H 0.4618 0.3634 0.9331 0.039 Uiso 1 1 calc R U
C22 C 0.3356(4) 0.4080(2) 0.9826(2) 0.0502(10) Uani 1 1 d . .
H35 H 0.3504 0.4079 1.0350 0.060 Uiso 1 1 calc R U
H36 H 0.2917 0.3685 0.9698 0.060 Uiso 1 1 calc R U
C23 C 0.2820(4) 0.4731(2) 0.9586(2) 0.0552(11) Uani 1 1 d . .
H34 H 0.2045 0.4713 0.9655 0.066 Uiso 1 1 calc R U
H31 H 0.3116 0.5121 0.9850 0.066 Uiso 1 1 calc R U
C24 C 0.3071(3) 0.4762(2) 0.88247(18) 0.0422(8) Uani 1 1 d . .
H32 H 0.2508 0.4540 0.8533 0.051 Uiso 1 1 calc R U
H33 H 0.3129 0.5233 0.8667 0.051 Uiso 1 1 calc R U
C25 C 0.45101(17) 0.30655(11) 0.66200(12) 0.0134(4) Uani 1 1 d D .
H25A H 0.427(5) 0.318(3) 0.6163(16) 0.094(19) Uiso 1 1 d D .
H25B H 0.5220(18) 0.300(2) 0.653(3) 0.073(17) Uiso 1 1 d D .
C26 C 0.66643(19) 0.44006(13) 0.71081(16) 0.0238(5) Uani 1 1 d . .
C27 C 0.5924(2) 0.46282(13) 0.65803(14) 0.0229(5) Uani 1 1 d . .
C28 C 0.5893(3) 0.44256(17) 0.58025(16) 0.0383(8) Uani 1 1 d . .
H41 H 0.5178 0.4497 0.5603 0.057 Uiso 1 1 calc R U
H40 H 0.6080 0.3951 0.5761 0.057 Uiso 1 1 calc R U
H39 H 0.6400 0.4697 0.5537 0.057 Uiso 1 1 calc R U
C29 C 0.5293(2) 0.51293(13) 0.69000(16) 0.0241(5) Uani 1 1 d . .
C30 C 0.4486(3) 0.55580(15) 0.6510(2) 0.0383(8) Uani 1 1 d . .
H43 H 0.4841 0.5942 0.6292 0.057 Uiso 1 1 calc R U
H42 H 0.3960 0.5718 0.6849 0.057 Uiso 1 1 calc R U
H44 H 0.4131 0.5293 0.6134 0.057 Uiso 1 1 calc R U
C31 C 0.5629(2) 0.52049(12) 0.76174(15) 0.0239(5) Uani 1 1 d . .
C32 C 0.6474(2) 0.47557(14) 0.77497(15) 0.0244(5) Uani 1 1 d . .
C33 C 0.7121(3) 0.47075(18) 0.84369(18) 0.0383(7) Uani 1 1 d . .
H45 H 0.7530 0.4290 0.8439 0.057 Uiso 1 1 calc R U
H46 H 0.6647 0.4712 0.8847 0.057 Uiso 1 1 calc R U
H47 H 0.7607 0.5090 0.8471 0.057 Uiso 1 1 calc R U
C34 C 0.5246(3) 0.57147(15) 0.8152(2) 0.0403(8) Uani 1 1 d . .
H48 H 0.5776 0.6070 0.8211 0.060 Uiso 1 1 calc R U
H49 H 0.5136 0.5496 0.8615 0.060 Uiso 1 1 calc R U
H50 H 0.4576 0.5909 0.7978 0.060 Uiso 1 1 calc R U
C35 C 0.7566(2) 0.39314(17) 0.6983(2) 0.0405(8) Uani 1 1 d . .
H52 H 0.8210 0.4190 0.6893 0.061 Uiso 1 1 calc R U
H51 H 0.7400 0.3648 0.6567 0.061 Uiso 1 1 calc R U
H53 H 0.7679 0.3649 0.7408 0.061 Uiso 1 1 calc R U
C36 C 0.4597(2) 0.17625(15) 0.92339(13) 0.0255(5) Uani 1 1 d . .
H54 H 0.4872 0.2226 0.9201 0.031 Uiso 1 1 calc R U
H55 H 0.5134 0.1481 0.9484 0.031 Uiso 1 1 calc R U
C37 C 0.3559(2) 0.17494(15) 0.96255(14) 0.0253(5) Uani 1 1 d . .
H61 H 0.3673 0.1621 1.0134 0.030 Uiso 1 1 calc R U
H56 H 0.3209 0.2193 0.9605 0.030 Uiso 1 1 calc R U
C38 C 0.2903(3) 0.1231(2) 0.9232(2) 0.0447(9) Uani 1 1 d . .
H60 H 0.2716 0.0860 0.9558 0.054 Uiso 1 1 calc R U
H59 H 0.2241 0.1433 0.9037 0.054 Uiso 1 1 calc R U
C39 C 0.3576(3) 0.09811(14) 0.86394(16) 0.0318(6) Uani 1 1 d . .
H57 H 0.3926 0.0555 0.8777 0.038 Uiso 1 1 calc R U
H58 H 0.3142 0.0906 0.8198 0.038 Uiso 1 1 calc R U
C40 C 0.0829(2) 0.23619(13) 0.79664(16) 0.0264(5) Uani 1 1 d . .
H62 H 0.1450 0.2059 0.7970 0.032 Uiso 1 1 calc R U
H69 H 0.0193 0.2106 0.7811 0.032 Uiso 1 1 calc R U
C41 C 0.0676(3) 0.26635(17) 0.86972(17) 0.0336(7) Uani 1 1 d . .
H68 H 0.1363 0.2775 0.8933 0.040 Uiso 1 1 calc R U
H63 H 0.0273 0.2360 0.9011 0.040 Uiso 1 1 calc R U
C42 C 0.0043(3) 0.32934(18) 0.85114(18) 0.0430(8) Uani 1 1 d . .
H64 H -0.0725 0.3194 0.8473 0.052 Uiso 1 1 calc R U
H65 H 0.0160 0.3646 0.8878 0.052 Uiso 1 1 calc R U
C43 C 0.0469(3) 0.35043(15) 0.77999(17) 0.0321(6) Uani 1 1 d . .
H67 H -0.0117 0.3655 0.7478 0.039 Uiso 1 1 calc R U
H66 H 0.0975 0.3879 0.7865 0.039 Uiso 1 1 calc R U

loop_
_atom_site_aniso_label
_atom_site_aniso_U_11
_atom_site_aniso_U_22
_atom_site_aniso_U_33
_atom_site_aniso_U_23
_atom_site_aniso_U_13
_atom_site_aniso_U_12
Sm1 0.01355(5) 0.01092(5) 0.01158(5) -0.00009(3) 0.00030(3) 0.00080(3)
Sm2 0.01112(5) 0.01255(5) 0.01370(5) -0.00134(4) 0.00218(3) 0.00093(3)
Sm3 0.01092(5) 0.01093(5) 0.01714(5) 0.00146(4) 0.00103(4) -0.00140(3)
Cl1 0.0165(2) 0.0144(2) 0.0236(3) 0.00144(19) -0.00375(19) 0.00024(18)
Cl2 0.0136(2) 0.0134(2) 0.0128(2) 0.00025(16) 0.00221(16) -0.00062(16)
Cl3 0.0215(3) 0.0146(2) 0.0235(3) 0.00041(19) -0.0021(2) -0.00130(19)
Cl4 0.0167(2) 0.0171(2) 0.0196(2) -0.00178(19) -0.00193(18) 0.00098(18)
O1 0.0273(9) 0.0202(8) 0.0228(9) -0.0017(7) 0.0041(7) 0.0012(7)
O2 0.0250(9) 0.0197(8) 0.0146(7) 0.0020(6) 0.0019(6) -0.0002(7)
O3 0.0166(8) 0.0232(9) 0.0184(8) 0.0003(6) 0.0036(6) -0.0002(6)
C1 0.0196(11) 0.0312(13) 0.0128(10) -0.0027(9) 0.0004(8) 0.0035(9)
C2 0.0212(11) 0.0198(11) 0.0133(9) 0.0032(8) -0.0016(8) -0.0057(8)
C3 0.0442(17) 0.0304(14) 0.0229(12) 0.0103(11) -0.0055(11) -0.0188(13)
C4 0.0162(10) 0.0143(9) 0.0156(9) 0.0009(7) -0.0027(7) 0.0007(7)
C5 0.0195(10) 0.0163(10) 0.0181(10) 0.0034(8) -0.0056(8) -0.0042(8)
C6 0.0272(13) 0.0336(15) 0.0299(14) 0.0107(11) -0.0081(11) -0.0151(11)
C7 0.0279(12) 0.0159(10) 0.0174(10) -0.0034(8) -0.0071(9) 0.0029(9)
C8 0.056(2) 0.0191(12) 0.0304(14) -0.0098(11) -0.0209(14) 0.0093(12)
C9 0.0257(12) 0.0255(12) 0.0256(12) -0.0042(10) -0.0068(10) 0.0109(10)
C10 0.0282(15) 0.067(2) 0.0208(13) -0.0082(14) 0.0050(11) 0.0101(14)
C11 0.0283(13) 0.0262(13) 0.0260(12) -0.0025(10) 0.0009(10) 0.0159(10)
C12 0.0184(11) 0.0267(13) 0.0387(15) -0.0104(11) 0.0044(10) 0.0055(10)
C13 0.0186(13) 0.0431(19) 0.065(2) -0.0174(16) 0.0019(14) 0.0042(12)
C14 0.0243(12) 0.0190(11) 0.0373(15) -0.0043(10) 0.0171(11) 0.0026(9)
C15 0.0452(19) 0.0328(16) 0.0458(19) 0.0058(14) 0.0254(16) 0.0065(14)
C16 0.0238(12) 0.0261(12) 0.0208(11) -0.0074(9) 0.0017(9) 0.0086(10)
C17 0.0439(18) 0.052(2) 0.0271(15) -0.0160(14) -0.0020(13) 0.0136(16)
C18 0.0248(12) 0.0139(10) 0.0366(14) -0.0034(10) 0.0125(10) 0.0017(9)
C19 0.0421(18) 0.0208(13) 0.052(2) -0.0083(13) 0.0148(15) -0.0029(12)
C20 0.0428(18) 0.0394(17) 0.0331(16) 0.0024(13) -0.0009(13) 0.0221(14)
C21 0.0451(17) 0.0314(15) 0.0217(12) -0.0049(11) -0.0093(12) 0.0082(13)
C22 0.077(3) 0.044(2) 0.0293(16) 0.0097(15) 0.0135(17) -0.0007(19)
C23 0.051(2) 0.071(3) 0.045(2) 0.002(2) 0.0166(18) 0.013(2)
C24 0.0463(19) 0.052(2) 0.0284(15) 0.0028(14) 0.0103(13) 0.0222(16)
C25 0.0123(9) 0.0133(9) 0.0147(9) 0.0016(7) 0.0018(7) -0.0001(7)
C26 0.0143(10) 0.0176(11) 0.0396(15) 0.0022(10) 0.0084(10) -0.0030(8)
C27 0.0248(12) 0.0191(11) 0.0250(12) 0.0021(9) 0.0063(9) -0.0092(9)
C28 0.056(2) 0.0341(16) 0.0257(14) 0.0021(12) 0.0132(13) -0.0187(15)
C29 0.0198(11) 0.0162(11) 0.0364(14) 0.0077(10) 0.0012(10) -0.0038(9)
C30 0.0344(16) 0.0230(14) 0.057(2) 0.0197(14) -0.0027(14) -0.0019(12)
C31 0.0242(12) 0.0134(10) 0.0346(14) -0.0033(9) 0.0091(10) -0.0057(9)
C32 0.0205(11) 0.0239(12) 0.0288(13) 0.0041(10) -0.0024(9) -0.0109(9)
C33 0.0361(16) 0.0401(17) 0.0382(17) 0.0056(13) -0.0108(13) -0.0168(14)
C34 0.054(2) 0.0168(12) 0.051(2) -0.0084(12) 0.0185(16) -0.0071(13)
C35 0.0231(14) 0.0353(16) 0.064(2) 0.0053(15) 0.0178(14) 0.0043(12)
C36 0.0263(13) 0.0347(14) 0.0155(11) 0.0020(10) -0.0015(9) -0.0088(11)
C37 0.0279(13) 0.0298(13) 0.0184(11) -0.0022(10) 0.0024(9) 0.0019(10)
C38 0.0377(18) 0.052(2) 0.0450(19) -0.0165(16) 0.0155(15) -0.0205(16)
C39 0.0518(18) 0.0198(12) 0.0239(13) -0.0023(10) 0.0080(12) -0.0118(12)
C40 0.0238(12) 0.0193(11) 0.0365(15) 0.0039(10) 0.0118(11) -0.0025(9)
C41 0.0324(15) 0.0395(16) 0.0294(14) 0.0122(12) 0.0133(12) 0.0057(12)
C42 0.060(2) 0.0362(17) 0.0332(16) 0.0056(13) 0.0217(16) 0.0138(16)
C43 0.0337(15) 0.0294(14) 0.0338(15) 0.0076(11) 0.0167(12) 0.0130(11)

loop_
_atom_type_symbol
_atom_type_description
_atom_type_scat_dispersion_real
_atom_type_scat_dispersion_imag
_atom_type_scat_source
C C 0.0033 0.0016 'International Tables Vol C Tables 4.2.6.8 and 6.1.1.4'
H H 0.0000 0.0000 'International Tables Vol C Tables 4.2.6.8 and 6.1.1.4'
O O 0.0106 0.0060 'International Tables Vol C Tables 4.2.6.8 and 6.1.1.4'
Cl Cl 0.1484 0.1585 'International Tables Vol C Tables 4.2.6.8 and 6.1.1.4'
Sm Sm -0.1638 3.4418 'International Tables Vol C Tables 4.2.6.8 and 6.1.1.4'

loop_
_geom_angle_atom_site_label_1
_geom_angle_atom_site_label_2
_geom_angle_atom_site_label_3
_geom_angle
C25 Sm1 O3 144.54(7)
C25 Sm1 C4 129.11(7)
O3 Sm1 C4 83.32(6)
C25 Sm1 C5 137.50(8)
O3 Sm1 C5 77.39(7)
C4 Sm1 C5 30.45(7)
C25 Sm1 C2 98.87(7)
O3 Sm1 C2 113.30(7)
C4 Sm1 C2 30.39(7)
C5 Sm1 C2 49.92(7)
C25 Sm1 C7 109.29(8)
O3 Sm1 C7 103.00(7)
C4 Sm1 C7 49.95(7)
C5 Sm1 C7 30.07(8)
C2 Sm1 C7 49.62(7)
C25 Sm1 C1 88.61(8)
O3 Sm1 C1 126.77(7)
C4 Sm1 C1 49.74(7)
C5 Sm1 C1 49.56(8)
C2 Sm1 C1 29.85(7)
C7 Sm1 C1 29.95(8)
C25 Sm1 Cl1 83.30(5)
O3 Sm1 Cl1 87.73(4)
C4 Sm1 Cl1 83.17(5)
C5 Sm1 Cl1 112.55(5)
C2 Sm1 Cl1 80.14(5)
C7 Sm1 Cl1 129.02(5)
C1 Sm1 Cl1 106.72(6)
C25 Sm1 Cl4 85.04(5)
O3 Sm1 Cl4 87.16(4)
C4 Sm1 Cl4 123.43(5)
C5 Sm1 Cl4 93.10(5)
C2 Sm1 Cl4 126.89(5)
C7 Sm1 Cl4 78.90(5)
C1 Sm1 Cl4 98.32(6)
Cl1 Sm1 Cl4 152.015(17)
C25 Sm1 Cl2 73.32(5)
O3 Sm1 Cl2 71.22(4)
C4 Sm1 Cl2 147.27(5)
C5 Sm1 Cl2 147.25(5)
C2 Sm1 Cl2 155.36(5)
C7 Sm1 Cl2 154.96(5)
C1 Sm1 Cl2 161.48(5)
Cl1 Sm1 Cl2 75.785(15)
Cl4 Sm1 Cl2 76.521(15)
C25 Sm1 Sm2 42.08(5)
O3 Sm1 Sm2 111.00(4)
C4 Sm1 Sm2 161.40(5)
C5 Sm1 Sm2 138.51(5)
C2 Sm1 Sm2 135.16(5)
C7 Sm1 Sm2 113.27(5)
C1 Sm1 Sm2 111.94(5)
Cl1 Sm1 Sm2 108.417(12)
Cl4 Sm1 Sm2 48.892(12)
Cl2 Sm1 Sm2 51.329(10)
C25 Sm1 Sm3 42.34(5)
O3 Sm1 Sm3 109.77(4)
C4 Sm1 Sm3 126.66(5)
C5 Sm1 Sm3 156.77(5)
C2 Sm1 Sm3 108.54(5)
C7 Sm1 Sm3 146.49(6)
C1 Sm1 Sm3 117.79(6)
Cl1 Sm1 Sm3 47.816(11)
Cl4 Sm1 Sm3 109.039(12)
Cl2 Sm1 Sm3 50.020(10)
Sm2 Sm1 Sm3 61.064(4)
C25 Sm1 H25A 21.9(5)
O3 Sm1 H25A 165.0(9)
C4 Sm1 H25A 107.7(6)
C5 Sm1 H25A 117.3(7)
C2 Sm1 H25A 77.3(6)
C7 Sm1 H25A 91.9(9)
C1 Sm1 H25A 67.7(6)
Cl1 Sm1 H25A 83.7(14)
Cl4 Sm1 H25A 94.6(13)
Cl2 Sm1 H25A 94.7(6)
Sm2 Sm1 H25A 60.7(8)
Sm3 Sm1 H25A 55.6(10)
O2 Sm2 C25 145.26(7)
O2 Sm2 C18 83.99(7)
C25 Sm2 C18 127.04(8)
O2 Sm2 C11 78.44(8)
C25 Sm2 C11 136.04(8)
C18 Sm2 C11 30.52(9)
O2 Sm2 C16 114.30(7)
C25 Sm2 C16 96.49(8)
C18 Sm2 C16 30.75(8)
C11 Sm2 C16 50.01(8)
O2 Sm2 C12 103.89(8)
C25 Sm2 C12 108.45(9)
C18 Sm2 C12 49.89(8)
C11 Sm2 C12 29.84(9)
C16 Sm2 C12 49.41(8)
O2 Sm2 C14 127.37(7)
C25 Sm2 C14 87.35(8)
C18 Sm2 C14 49.78(8)
C11 Sm2 C14 49.09(9)
C16 Sm2 C14 29.83(8)
C12 Sm2 C14 29.43(9)
O2 Sm2 Cl4 82.96(4)
C25 Sm2 Cl4 84.64(5)
C18 Sm2 Cl4 85.05(6)
C11 Sm2 Cl4 113.80(7)
C16 Sm2 Cl4 84.27(6)
C12 Sm2 Cl4 132.22(6)
C14 Sm2 Cl4 111.64(7)
O2 Sm2 Cl3 90.54(4)
C25 Sm2 Cl3 83.57(5)
C18 Sm2 Cl3 124.73(6)
C11 Sm2 Cl3 94.51(7)
C16 Sm2 Cl3 125.75(6)
C12 Sm2 Cl3 78.98(6)
C14 Sm2 Cl3 96.58(6)
Cl4 Sm2 Cl3 148.783(17)
O2 Sm2 Cl2 73.15(4)
C25 Sm2 Cl2 72.40(5)
C18 Sm2 Cl2 151.70(6)
C11 Sm2 Cl2 148.60(6)
C16 Sm2 Cl2 157.98(6)
C12 Sm2 Cl2 151.68(6)
C14 Sm2 Cl2 157.91(6)
Cl4 Sm2 Cl2 75.950(16)
Cl3 Sm2 Cl2 72.947(17)
O2 Sm2 Sm1 109.47(4)
C25 Sm2 Sm1 41.63(5)
C18 Sm2 Sm1 127.24(7)
C11 Sm2 Sm1 157.27(6)
C16 Sm2 Sm1 108.67(6)
C12 Sm2 Sm1 146.04(7)
C14 Sm2 Sm1 117.97(7)
Cl4 Sm2 Sm1 48.892(12)
Cl3 Sm2 Sm1 106.429(13)
Cl2 Sm2 Sm1 50.481(11)
O2 Sm2 Sm3 113.46(4)
C25 Sm2 Sm3 41.78(5)
C18 Sm2 Sm3 158.84(6)
C11 Sm2 Sm3 137.63(7)
C16 Sm2 Sm3 131.74(6)
C12 Sm2 Sm3 111.66(6)
C14 Sm2 Sm3 109.15(6)
Cl4 Sm2 Sm3 108.099(12)
Cl3 Sm2 Sm3 47.293(12)
Cl2 Sm2 Sm3 49.451(10)
Sm1 Sm2 Sm3 60.110(3)
O2 Sm2 H25B 161.2(10)
C25 Sm2 H25B 21.3(5)
C18 Sm2 H25B 114.6(9)
C11 Sm2 H25B 115.8(6)
C16 Sm2 H25B 84.5(10)
C12 Sm2 H25B 87.3(5)
C14 Sm2 H25B 68.6(7)
Cl4 Sm2 H25B 100.9(9)
Cl3 Sm2 H25B 76.6(11)
Cl2 Sm2 H25B 89.8(7)
Sm1 Sm2 H25B 62.5(5)
Sm3 Sm2 H25B 47.8(11)
O1 Sm3 C25 144.52(7)
O1 Sm3 C32 88.06(8)
C25 Sm3 C32 126.25(8)
O1 Sm3 C31 77.83(7)
C25 Sm3 C31 136.00(8)
C32 Sm3 C31 30.30(8)
O1 Sm3 C26 118.38(8)
C25 Sm3 C26 96.09(8)
C32 Sm3 C26 30.35(9)
C31 Sm3 C26 49.99(8)
O1 Sm3 C27 127.57(7)
C25 Sm3 C27 86.38(7)
C32 Sm3 C27 50.05(8)
C31 Sm3 C27 49.91(8)
C26 Sm3 C27 30.29(8)
O1 Sm3 C29 100.61(8)
C25 Sm3 C29 108.58(8)
C32 Sm3 C29 49.78(8)
C31 Sm3 C29 29.99(9)
C26 Sm3 C29 49.84(8)
C27 Sm3 C29 30.23(8)
O1 Sm3 Cl3 93.77(5)
C25 Sm3 Cl3 83.24(5)
C32 Sm3 Cl3 82.88(6)
C31 Sm3 Cl3 111.82(6)
C26 Sm3 Cl3 80.55(6)
C27 Sm3 Cl3 107.80(6)
C29 Sm3 Cl3 129.29(6)
O1 Sm3 Cl1 82.66(5)
C25 Sm3 Cl1 82.38(5)
C32 Sm3 Cl1 127.21(6)
C31 Sm3 Cl1 97.28(6)
C26 Sm3 Cl1 127.89(6)
C27 Sm3 Cl1 98.19(6)
C29 Sm3 Cl1 81.12(6)
Cl3 Sm3 Cl1 149.304(17)
O1 Sm3 Cl2 72.87(4)
C25 Sm3 Cl2 72.36(5)
C32 Sm3 Cl2 148.47(6)
C31 Sm3 Cl2 150.52(6)
C26 Sm3 Cl2 152.84(6)
C27 Sm3 Cl2 158.45(6)
C29 Sm3 Cl2 156.80(6)
Cl3 Sm3 Cl2 73.838(17)
Cl1 Sm3 Cl2 75.999(16)
O1 Sm3 Sm1 108.06(4)
C25 Sm3 Sm1 40.92(5)
C32 Sm3 Sm1 160.80(6)
C31 Sm3 Sm1 141.57(6)
C26 Sm3 Sm1 132.72(6)
C27 Sm3 Sm1 110.77(6)
C29 Sm3 Sm1 115.06(6)
Cl3 Sm3 Sm1 105.726(13)
Cl1 Sm3 Sm1 48.170(12)
Cl2 Sm3 Sm1 49.989(11)
O1 Sm3 Sm2 115.49(4)
C25 Sm3 Sm2 40.82(5)
C32 Sm3 Sm2 124.07(6)
C31 Sm3 Sm2 153.74(6)
C26 Sm3 Sm2 105.05(5)
C27 Sm3 Sm2 114.31(6)
C29 Sm3 Sm2 143.65(6)
Cl3 Sm3 Sm2 47.865(12)
Cl1 Sm3 Sm2 106.547(12)
Cl2 Sm3 Sm2 50.236(10)
Sm1 Sm3 Sm2 58.827(4)
Sm3 Cl1 Sm1 84.014(15)
Sm1 Cl2 Sm3 79.991(13)
Sm1 Cl2 Sm2 78.190(13)
Sm3 Cl2 Sm2 80.313(13)
Sm3 Cl3 Sm2 84.842(17)
Sm2 Cl4 Sm1 82.216(15)
C21 O1 C24 107.9(2)
C21 O1 Sm3 121.20(16)
C24 O1 Sm3 124.84(17)
C39 O2 C36 105.24(19)
C39 O2 Sm2 130.62(16)
C36 O2 Sm2 122.22(15)
C43 O3 C40 107.63(19)
C43 O3 Sm1 124.23(16)
C40 O3 Sm1 122.83(14)
C2 C1 C7 108.2(2)
C2 C1 C10 126.5(3)
C7 C1 C10 125.0(3)
C2 C1 Sm1 74.04(13)
C7 C1 Sm1 74.47(14)
C10 C1 Sm1 122.19(18)
C1 C2 C4 108.1(2)
C1 C2 C3 125.9(2)
C4 C2 C3 125.6(2)
C1 C2 Sm1 76.11(14)
C4 C2 Sm1 73.75(13)
C3 C2 Sm1 121.48(16)
C2 C3 H3 109.5
C2 C3 H1 109.5
H3 C3 H1 109.5
C2 C3 H2 109.5
H3 C3 H2 109.5
H1 C3 H2 109.5
C5 C4 C2 107.6(2)
C5 C4 C9 127.9(2)
C2 C4 C9 124.3(2)
C5 C4 Sm1 75.08(13)
C2 C4 Sm1 75.85(13)
C9 C4 Sm1 119.32(15)
C7 C5 C4 108.3(2)
C7 C5 C6 125.2(2)
C4 C5 C6 126.5(2)
C7 C5 Sm1 76.19(14)
C4 C5 Sm1 74.47(13)
C6 C5 Sm1 117.27(16)
C5 C6 H4 109.5
C5 C6 H6 109.5
H4 C6 H6 109.5
C5 C6 H5 109.5
H4 C6 H5 109.5
H6 C6 H5 109.5
C5 C7 C1 107.8(2)
C5 C7 C8 125.4(3)
C1 C7 C8 126.3(3)
C5 C7 Sm1 73.74(13)
C1 C7 Sm1 75.58(14)
C8 C7 Sm1 122.84(16)
C7 C8 H8 109.5
C7 C8 H9 109.5
H8 C8 H9 109.5
C7 C8 H7 109.5
H8 C8 H7 109.5
H9 C8 H7 109.5
C4 C9 H12 109.5
C4 C9 H11 109.5
H12 C9 H11 109.5
C4 C9 H10 109.5
H12 C9 H10 109.5
H11 C9 H10 109.5
C1 C10 H13 109.5
C1 C10 H14 109.5
H13 C10 H14 109.5
C1 C10 H15 109.5
H13 C10 H15 109.5
H14 C10 H15 109.5
C12 C11 C18 108.5(2)
C12 C11 C20 124.4(3)
C18 C11 C20 127.0(3)
C12 C11 Sm2 76.18(15)
C18 C11 Sm2 74.47(14)
C20 C11 Sm2 118.60(18)
C14 C12 C11 108.3(3)
C14 C12 C13 126.9(3)
C11 C12 C13 124.3(3)
C14 C12 Sm2 75.45(15)
C11 C12 Sm2 73.98(15)
C13 C12 Sm2 122.73(18)
C12 C13 H18 109.5
C12 C13 H17 109.5
H18 C13 H17 109.5
C12 C13 H16 109.5
H18 C13 H16 109.5
H17 C13 H16 109.5
C12 C14 C16 109.2(3)
C12 C14 C15 126.9(3)
C16 C14 C15 123.7(3)
C12 C14 Sm2 75.13(15)
C16 C14 Sm2 74.04(14)
C15 C14 Sm2 121.66(18)
C14 C15 H21 109.5
C14 C15 H20 109.5
H21 C15 H20 109.5
C14 C15 H19 109.5
H21 C15 H19 109.5
H20 C15 H19 109.5
C14 C16 C18 107.5(2)
C14 C16 C17 128.1(3)
C18 C16 C17 124.0(3)
C14 C16 Sm2 76.13(14)
C18 C16 Sm2 74.15(14)
C17 C16 Sm2 120.80(18)
C16 C17 H23 109.5
C16 C17 H24 109.5
H23 C17 H24 109.5
C16 C17 H22 109.5
H23 C17 H22 109.5
H24 C17 H22 109.5
C11 C18 C16 106.5(2)
C11 C18 C19 127.3(3)
C16 C18 C19 125.8(3)
C11 C18 Sm2 75.01(14)
C16 C18 Sm2 75.09(14)
C19 C18 Sm2 120.56(18)
C18 C19 H27 109.5
C18 C19 H26 109.5
H27 C19 H26 109.5
C18 C19 H25 109.5
H27 C19 H25 109.5
H26 C19 H25 109.5
C11 C20 H29 109.5
C11 C20 H28 109.5
H29 C20 H28 109.5
C11 C20 H30 109.5
H29 C20 H30 109.5
H28 C20 H30 109.5
O1 C21 C22 105.6(3)
O1 C21 H38 110.6
C22 C21 H38 110.6
O1 C21 H37 110.6
C22 C21 H37 110.6
H38 C21 H37 108.7
C21 C22 C23 101.8(3)
C21 C22 H35 111.4
C23 C22 H35 111.4
C21 C22 H36 111.4
C23 C22 H36 111.4
H35 C22 H36 109.3
C24 C23 C22 102.5(3)
C24 C23 H34 111.3
C22 C23 H34 111.3
C24 C23 H31 111.3
C22 C23 H31 111.3
H34 C23 H31 109.2
O1 C24 C23 107.1(3)
O1 C24 H32 110.3
C23 C24 H32 110.3
O1 C24 H33 110.3
C23 C24 H33 110.3
H32 C24 H33 108.6
Sm1 C25 Sm2 96.28(7)
Sm1 C25 Sm3 96.74(8)
Sm2 C25 Sm3 97.40(8)
Sm1 C25 H25A 75(4)
Sm2 C25 H25A 143(4)
Sm3 C25 H25A 120(4)
Sm1 C25 H25B 167(3)
Sm2 C25 H25B 81(3)
Sm3 C25 H25B 97(3)
H25A C25 H25B 100(5)
C32 C26 C27 107.8(2)
C32 C26 C35 126.0(3)
C27 C26 C35 125.8(3)
C32 C26 Sm3 74.23(14)
C27 C26 Sm3 75.08(14)
C35 C26 Sm3 122.19(18)
C29 C27 C26 107.6(2)
C29 C27 C28 126.2(3)
C26 C27 C28 125.9(3)
C29 C27 Sm3 75.00(14)
C26 C27 Sm3 74.63(14)
C28 C27 Sm3 121.05(17)
C27 C28 H41 109.5
C27 C28 H40 109.5
H41 C28 H40 109.5
C27 C28 H39 109.5
H41 C28 H39 109.5
H40 C28 H39 109.5
C31 C29 C27 108.4(2)
C31 C29 C30 126.0(3)
C27 C29 C30 125.3(3)
C31 C29 Sm3 74.42(14)
C27 C29 Sm3 74.76(14)
C30 C29 Sm3 122.13(18)
C29 C30 H43 109.5
C29 C30 H42 109.5
H43 C30 H42 109.5
C29 C30 H44 109.5
H43 C30 H44 109.5
H42 C30 H44 109.5
C29 C31 C32 108.1(2)
C29 C31 C34 127.4(3)
C32 C31 C34 124.3(3)
C29 C31 Sm3 75.59(14)
C32 C31 Sm3 74.48(14)
C34 C31 Sm3 120.23(18)
C31 C32 C26 108.1(2)
C31 C32 C33 125.7(3)
C26 C32 C33 126.0(3)
C31 C32 Sm3 75.21(14)
C26 C32 Sm3 75.42(14)
C33 C32 Sm3 119.51(18)
C32 C33 H45 109.5
C32 C33 H46 109.5
H45 C33 H46 109.5
C32 C33 H47 109.5
H45 C33 H47 109.5
H46 C33 H47 109.5
C31 C34 H48 109.5
C31 C34 H49 109.5
H48 C34 H49 109.5
C31 C34 H50 109.5
H48 C34 H50 109.5
H49 C34 H50 109.5
C26 C35 H52 109.5
C26 C35 H51 109.5
H52 C35 H51 109.5
C26 C35 H53 109.5
H52 C35 H53 109.5
H51 C35 H53 109.5
O2 C36 C37 105.1(2)
O2 C36 H54 110.7
C37 C36 H54 110.7
O2 C36 H55 110.7
C37 C36 H55 110.7
H54 C36 H55 108.8
C38 C37 C36 104.5(2)
C38 C37 H61 110.9
C36 C37 H61 110.9
C38 C37 H56 110.9
C36 C37 H56 110.9
H61 C37 H56 108.9
C39 C38 C37 106.0(3)
C39 C38 H60 110.5
C37 C38 H60 110.5
C39 C38 H59 110.5
C37 C38 H59 110.5
H60 C38 H59 108.7
O2 C39 C38 105.5(2)
O2 C39 H57 110.6
C38 C39 H57 110.6
O2 C39 H58 110.6
C38 C39 H58 110.6
H57 C39 H58 108.8
O3 C40 C41 105.1(2)
O3 C40 H62 110.7
C41 C40 H62 110.7
O3 C40 H69 110.7
C41 C40 H69 110.7
H62 C40 H69 108.8
C40 C41 C42 101.5(3)
C40 C41 H68 111.5
C42 C41 H68 111.5
C40 C41 H63 111.5
C42 C41 H63 111.5
H68 C41 H63 109.3
C43 C42 C41 103.7(2)
C43 C42 H64 111.0
C41 C42 H64 111.0
C43 C42 H65 111.0
C41 C42 H65 111.0
H64 C42 H65 109.0
O3 C43 C42 107.6(2)
O3 C43 H67 110.2
C42 C43 H67 110.2
O3 C43 H66 110.2
C42 C43 H66 110.2
H67 C43 H66 108.5

loop_
_geom_bond_atom_site_label_1
_geom_bond_atom_site_label_2
_geom_bond_distance
Sm1 C25 2.464(2)
Sm1 O3 2.5327(17)
Sm1 C4 2.697(2)
Sm1 C5 2.705(2)
Sm1 C2 2.724(2)
Sm1 C7 2.736(2)
Sm1 C1 2.750(2)
Sm1 Cl1 2.7990(6)
Sm1 Cl4 2.8038(6)
Sm1 Cl2 2.9056(5)
Sm1 Sm2 3.6869(2)
Sm1 Sm3 3.7359(2)
Sm1 H25A 2.40(6)
Sm2 O2 2.4851(17)
Sm2 C25 2.486(2)
Sm2 C18 2.699(2)
Sm2 C11 2.706(2)
Sm2 C16 2.712(2)
Sm2 C12 2.734(3)
Sm2 C14 2.738(2)
Sm2 Cl4 2.8038(6)
Sm2 Cl3 2.8079(6)
Sm2 Cl2 2.9407(5)
Sm2 Sm3 3.7711(2)
Sm2 H25B 2.51(5)
Sm3 O1 2.5298(18)
Sm3 C25 2.534(2)
Sm3 C32 2.696(2)
Sm3 C31 2.705(2)
Sm3 C26 2.711(2)
Sm3 C27 2.717(2)
Sm3 C29 2.720(2)
Sm3 Cl3 2.7824(6)
Sm3 Cl1 2.7834(6)
Sm3 Cl2 2.9069(5)
O1 C21 1.447(3)
O1 C24 1.461(4)
O2 C39 1.439(3)
O2 C36 1.450(3)
O3 C43 1.451(3)
O3 C40 1.455(3)
C1 C2 1.410(4)
C1 C7 1.418(4)
C1 C10 1.499(4)
C2 C4 1.421(3)
C2 C3 1.499(4)
C3 H3 0.9800
C3 H1 0.9800
C3 H2 0.9800
C4 C5 1.419(3)
C4 C9 1.505(3)
C5 C7 1.412(4)
C5 C6 1.514(4)
C6 H4 0.9800
C6 H6 0.9800
C6 H5 0.9800
C7 C8 1.504(4)
C8 H8 0.9800
C8 H9 0.9800
C8 H7 0.9800
C9 H12 0.9800
C9 H11 0.9800
C9 H10 0.9800
C10 H13 0.9800
C10 H14 0.9800
C10 H15 0.9800
C11 C12 1.401(4)
C11 C18 1.423(4)
C11 C20 1.515(4)
C12 C14 1.390(4)
C12 C13 1.517(4)
C13 H18 0.9800
C13 H17 0.9800
C13 H16 0.9800
C14 C16 1.403(4)
C14 C15 1.518(4)
C15 H21 0.9800
C15 H20 0.9800
C15 H19 0.9800
C16 C18 1.435(4)
C16 C17 1.501(4)
C17 H23 0.9800
C17 H24 0.9800
C17 H22 0.9800
C18 C19 1.502(4)
C19 H27 0.9800
C19 H26 0.9800
C19 H25 0.9800
C20 H29 0.9800
C20 H28 0.9800
C20 H30 0.9800
C21 C22 1.490(5)
C21 H38 0.9900
C21 H37 0.9900
C22 C23 1.529(6)
C22 H35 0.9900
C22 H36 0.9900
C23 C24 1.462(5)
C23 H34 0.9900
C23 H31 0.9900
C24 H32 0.9900
C24 H33 0.9900
C25 H25A 0.927(19)
C25 H25B 0.923(19)
C26 C32 1.415(4)
C26 C27 1.418(4)
C26 C35 1.496(4)
C27 C29 1.418(4)
C27 C28 1.506(4)
C28 H41 0.9800
C28 H40 0.9800
C28 H39 0.9800
C29 C31 1.404(4)
C29 C30 1.507(4)
C30 H43 0.9800
C30 H42 0.9800
C30 H44 0.9800
C31 C32 1.412(4)
C31 C34 1.512(4)
C32 C33 1.509(4)
C33 H45 0.9800
C33 H46 0.9800
C33 H47 0.9800
C34 H48 0.9800
C34 H49 0.9800
C34 H50 0.9800
C35 H52 0.9800
C35 H51 0.9800
C35 H53 0.9800
C36 C37 1.513(4)
C36 H54 0.9900
C36 H55 0.9900
C37 C38 1.506(4)
C37 H61 0.9900
C37 H56 0.9900
C38 C39 1.494(4)
C38 H60 0.9900
C38 H59 0.9900
C39 H57 0.9900
C39 H58 0.9900
C40 C41 1.506(4)
C40 H62 0.9900
C40 H69 0.9900
C41 C42 1.526(5)
C41 H68 0.9900
C41 H63 0.9900
C42 C43 1.502(4)
C42 H64 0.9900
C42 H65 0.9900
C43 H67 0.9900
C43 H66 0.9900

loop_
_geom_torsion_atom_site_label_1
_geom_torsion_atom_site_label_2
_geom_torsion_atom_site_label_3
_geom_torsion_atom_site_label_4
_geom_torsion
C7 C1 C2 C4 -0.2(3)
C10 C1 C2 C4 174.0(2)
Sm1 C1 C2 C4 -67.43(16)
C7 C1 C2 C3 -173.8(2)
C10 C1 C2 C3 0.5(4)
Sm1 C1 C2 C3 119.0(2)
C7 C1 C2 Sm1 67.21(17)
C10 C1 C2 Sm1 -118.5(3)
C1 C2 C4 C5 0.0(3)
C3 C2 C4 C5 173.6(2)
Sm1 C2 C4 C5 -69.00(16)
C1 C2 C4 C9 -174.9(2)
C3 C2 C4 C9 -1.3(4)
Sm1 C2 C4 C9 116.1(2)
C1 C2 C4 Sm1 69.01(17)
C3 C2 C4 Sm1 -117.4(2)
C2 C4 C5 C7 0.2(3)
C9 C4 C5 C7 174.9(2)
Sm1 C4 C5 C7 -69.34(16)
C2 C4 C5 C6 -177.8(2)
C9 C4 C5 C6 -3.1(4)
Sm1 C4 C5 C6 112.7(2)
C2 C4 C5 Sm1 69.54(16)
C9 C4 C5 Sm1 -115.8(2)
C4 C5 C7 C1 -0.3(3)
C6 C5 C7 C1 177.7(2)
Sm1 C5 C7 C1 -68.51(17)
C4 C5 C7 C8 -172.8(2)
C6 C5 C7 C8 5.2(4)
Sm1 C5 C7 C8 119.1(2)
C4 C5 C7 Sm1 68.18(16)
C6 C5 C7 Sm1 -113.8(2)
C2 C1 C7 C5 0.3(3)
C10 C1 C7 C5 -174.0(2)
Sm1 C1 C7 C5 67.27(16)
C2 C1 C7 C8 172.7(2)
C10 C1 C7 C8 -1.7(4)
Sm1 C1 C7 C8 -120.4(2)
C2 C1 C7 Sm1 -66.93(17)
C10 C1 C7 Sm1 118.7(3)
C18 C11 C12 C14 -0.2(3)
C20 C11 C12 C14 176.3(2)
Sm2 C11 C12 C14 -68.27(18)
C18 C11 C12 C13 -172.9(2)
C20 C11 C12 C13 3.6(4)
Sm2 C11 C12 C13 119.0(3)
C18 C11 C12 Sm2 68.09(18)
C20 C11 C12 Sm2 -115.4(3)
C11 C12 C14 C16 0.5(3)
C13 C12 C14 C16 172.9(3)
Sm2 C12 C14 C16 -66.82(18)
C11 C12 C14 C15 -174.0(3)
C13 C12 C14 C15 -1.6(4)
Sm2 C12 C14 C15 118.7(3)
C11 C12 C14 Sm2 67.29(18)
C13 C12 C14 Sm2 -120.2(3)
C12 C14 C16 C18 -0.6(3)
C15 C14 C16 C18 174.2(2)
Sm2 C14 C16 C18 -68.11(17)
C12 C14 C16 C17 -174.0(3)
C15 C14 C16 C17 0.7(4)
Sm2 C14 C16 C17 118.5(3)
C12 C14 C16 Sm2 67.54(18)
C15 C14 C16 Sm2 -117.7(3)
C12 C11 C18 C16 -0.2(3)
C20 C11 C18 C16 -176.6(3)
Sm2 C11 C18 C16 69.07(17)
C12 C11 C18 C19 173.5(3)
C20 C11 C18 C19 -2.9(4)
Sm2 C11 C18 C19 -117.2(3)
C12 C11 C18 Sm2 -69.24(18)
C20 C11 C18 Sm2 114.4(3)
C14 C16 C18 C11 0.4(3)
C17 C16 C18 C11 174.2(2)
Sm2 C16 C18 C11 -69.02(17)
C14 C16 C18 C19 -173.4(3)
C17 C16 C18 C19 0.4(4)
Sm2 C16 C18 C19 117.2(3)
C14 C16 C18 Sm2 69.46(17)
C17 C16 C18 Sm2 -116.8(3)
C24 O1 C21 C22 16.6(3)
Sm3 O1 C21 C22 -137.1(2)
O1 C21 C22 C23 -33.8(4)
C21 C22 C23 C24 38.3(4)
C21 O1 C24 C23 8.5(4)
Sm3 O1 C24 C23 161.0(3)
C22 C23 C24 O1 -29.2(5)
C32 C26 C27 C29 0.8(3)
C35 C26 C27 C29 -172.4(3)
Sm3 C26 C27 C29 68.37(17)
C32 C26 C27 C28 174.9(2)
C35 C26 C27 C28 1.7(4)
Sm3 C26 C27 C28 -117.5(2)
C32 C26 C27 Sm3 -67.60(17)
C35 C26 C27 Sm3 119.2(3)
C26 C27 C29 C31 -0.7(3)
C28 C27 C29 C31 -174.8(2)
Sm3 C27 C29 C31 67.44(18)
C26 C27 C29 C30 173.0(2)
C28 C27 C29 C30 -1.1(4)
Sm3 C27 C29 C30 -118.8(3)
C26 C27 C29 Sm3 -68.12(17)
C28 C27 C29 Sm3 117.8(3)
C27 C29 C31 C32 0.3(3)
C30 C29 C31 C32 -173.3(2)
Sm3 C29 C31 C32 67.99(17)
C27 C29 C31 C34 175.1(3)
C30 C29 C31 C34 1.4(4)
Sm3 C29 C31 C34 -117.3(3)
C27 C29 C31 Sm3 -67.67(17)
C30 C29 C31 Sm3 118.7(3)
C29 C31 C32 C26 0.2(3)
C34 C31 C32 C26 -174.8(2)
Sm3 C31 C32 C26 68.89(17)
C29 C31 C32 C33 175.3(2)
C34 C31 C32 C33 0.4(4)
Sm3 C31 C32 C33 -115.9(3)
C29 C31 C32 Sm3 -68.73(17)
C34 C31 C32 Sm3 116.3(3)
C27 C26 C32 C31 -0.6(3)
C35 C26 C32 C31 172.6(3)
Sm3 C26 C32 C31 -68.75(17)
C27 C26 C32 C33 -175.7(2)
C35 C26 C32 C33 -2.5(4)
Sm3 C26 C32 C33 116.1(3)
C27 C26 C32 Sm3 68.17(17)
C35 C26 C32 Sm3 -118.6(3)
C39 O2 C36 C37 -36.5(3)
Sm2 O2 C36 C37 129.23(18)
O2 C36 C37 C38 22.3(3)
C36 C37 C38 C39 -0.7(4)
C36 O2 C39 C38 36.2(3)
Sm2 O2 C39 C38 -127.9(2)
C37 C38 C39 O2 -21.4(4)
C43 O3 C40 C41 -27.1(3)
Sm1 O3 C40 C41 128.12(19)
O3 C40 C41 C42 37.7(3)
C40 C41 C42 C43 -34.0(4)
C40 O3 C43 C42 4.9(3)
Sm1 O3 C43 C42 -149.9(2)
C41 C42 C43 O3 18.8(4)
